data_1565812
loop_
_publ_author_name
'Han, Ye-Min'
'Cheng, Wei-Wei'
'Cao, Jia-Peng'
'Yang, Mu-Xiu'
'Hong, Ya-Lin'
'Kang, Run-Kun'
'Xu, Yan'

_publ_section_title
;
 Two isolated Zn-\e-Keggin decorated by pyridine-imidazole with excellent
 electrocatalytic and third-order NLO properties
;
_journal_name_full 'Inorganica Chimica Acta'
_journal_page_first 119169
_journal_paper_doi 10.1016/j.ica.2019.119169
_journal_volume 498
_journal_year 2019
_chemical_formula_sum 'C32 H37 Mo12 N12 O43 P Zn4'
_chemical_formula_weight 2721.46
_space_group_crystal_system orthorhombic
_space_group_IT_number 45
_space_group_name_Hall 'I 2 -2c'
_space_group_name_H-M_alt 'I b a 2'
_atom_sites_solution_hydrogens geom
_audit_creation_method SHELXL-2018/3
_cell_angle_alpha 90
_cell_angle_beta 90
_cell_angle_gamma 90
_cell_formula_units_Z 8
_cell_length_a 27.179(16)
_cell_length_b 29.115(14)
_cell_length_c 19.281(8)
_cell_measurement_reflns_used 9962
_cell_measurement_temperature 296(2)
_cell_measurement_theta_max 26.64
_cell_measurement_theta_min 2.35
_cell_volume 15257(13)
_computing_cell_refinement 'SAINT (Bruker, 2005)'
_computing_data_collection 'APEX2 (Bruker, 2005)'
_computing_data_reduction SAINT
_computing_molecular_graphics SHELXTL
_computing_publication_material SHELXTL
_computing_structure_refinement 'SHELXL-2018/3 (Sheldrick, 2018)'
_computing_structure_solution 'SHELXL-2018/3 (Sheldrick, 2018)'
_diffrn_ambient_temperature 296(2)
_diffrn_measured_fraction_theta_full 0.998
_diffrn_measured_fraction_theta_max 0.998
_diffrn_measurement_device_type 'Bruker Apex2 CCD'
_diffrn_measurement_method '\w scans'
_diffrn_radiation_type MoK\a
_diffrn_radiation_wavelength 0.71073
_diffrn_reflns_av_R_equivalents 0.0937
_diffrn_reflns_av_unetI/netI 0.0743
_diffrn_reflns_Laue_measured_fraction_full 0.998
_diffrn_reflns_Laue_measured_fraction_max 0.998
_diffrn_reflns_limit_h_max 31
_diffrn_reflns_limit_h_min -32
_diffrn_reflns_limit_k_max 34
_diffrn_reflns_limit_k_min -34
_diffrn_reflns_limit_l_max 22
_diffrn_reflns_limit_l_min -22
_diffrn_reflns_number 49988
_diffrn_reflns_point_group_measured_fraction_full 0.983
_diffrn_reflns_point_group_measured_fraction_max 0.983
_diffrn_reflns_theta_full 25.024
_diffrn_reflns_theta_max 25.024
_diffrn_reflns_theta_min 1.025
_exptl_absorpt_coefficient_mu 3.244
_exptl_absorpt_correction_T_max 0.697
_exptl_absorpt_correction_T_min 0.642
_exptl_absorpt_correction_type multi-scan
_exptl_absorpt_process_details '(SADABS; Sheldrick, 2003)'
_exptl_crystal_colour Black
_exptl_crystal_density_diffrn 2.370
_exptl_crystal_description Block
_exptl_crystal_F_000 10368
_exptl_crystal_size_max 0.150
_exptl_crystal_size_mid 0.130
_exptl_crystal_size_min 0.120
_refine_diff_density_max 1.789
_refine_diff_density_min -1.151
_refine_diff_density_rms 0.266
_refine_ls_abs_structure_details
;
 Flack x determined using 4701 quotients [(I+)-(I-)]/[(I+)+(I-)]
 (Parsons, Flack and Wagner, Acta Cryst. B69 (2013) 249-259).
;
_refine_ls_abs_structure_Flack 0.001(11)
_refine_ls_extinction_coef .
_refine_ls_extinction_method none
_refine_ls_goodness_of_fit_ref 1.077
_refine_ls_hydrogen_treatment constr
_refine_ls_matrix_type full
_refine_ls_number_parameters 937
_refine_ls_number_reflns 13252
_refine_ls_number_restraints 70
_refine_ls_restrained_S_all 1.078
_refine_ls_R_factor_all 0.0805
_refine_ls_R_factor_gt 0.0629
_refine_ls_shift/su_max 0.007
_refine_ls_shift/su_mean 0.000
_refine_ls_structure_factor_coef Fsqd
_refine_ls_weighting_details 'w=1/[\s^2^(Fo^2^)+(0.1054P)^2^+173.3354P] where P=(Fo^2^+2Fc^2^)/3'
_refine_ls_weighting_scheme calc
_refine_ls_wR_factor_gt 0.1562
_refine_ls_wR_factor_ref 0.1733
_reflns_Friedel_coverage 0.905
_reflns_Friedel_fraction_full 0.966
_reflns_Friedel_fraction_max 0.966
_reflns_number_gt 11377
_reflns_number_total 13252
_reflns_threshold_expression 'I > 2\s(I)'
_cod_data_source_file 2.cif
_cod_data_source_block a01_sq
_cod_database_code 1565812
_shelx_shelxl_version_number 2018/3
_shelx_space_group_comment
;
The symmetry employed for this shelxl refinement is uniquely defined
by the following loop, which should always be used as a source of
symmetry information in preference to the above space-group names.
They are only intended as comments.
;
_shelx_estimated_absorpt_t_min 0.642
_shelx_estimated_absorpt_t_max 0.697

loop_
_space_group_symop_operation_xyz
'x, y, z'
'-x, -y, z'
'x+1/2, -y+1/2, z'
'-x+1/2, y+1/2, z'
'x+1/2, y+1/2, z+1/2'
'-x+1/2, -y+1/2, z+1/2'
'x+1, -y+1, z+1/2'
'-x+1, y+1, z+1/2'

loop_
_atom_site_label
_atom_site_type_symbol
_atom_site_fract_x
_atom_site_fract_y
_atom_site_fract_z
_atom_site_U_iso_or_equiv
_atom_site_adp_type
_atom_site_occupancy
_atom_site_site_symmetry_order
_atom_site_calc_flag
_atom_site_refinement_flags_posn
_atom_site_refinement_flags_adp
_atom_site_refinement_flags_occupancy
_atom_site_disorder_assembly
_atom_site_disorder_group
Mo1 Mo -0.36968(7) 0.20935(6) -0.67962(10) 0.0312(4) Uani 1 1 d . . . . .
Mo2 Mo -0.20649(7) 0.11378(6) -0.61931(10) 0.0287(4) Uani 1 1 d . . . . .
Mo3 Mo -0.28612(7) 0.28234(6) -0.60186(10) 0.0312(4) Uani 1 1 d . . . . .
Mo4 Mo -0.34229(7) 0.21770(6) -0.35739(10) 0.0322(4) Uani 1 1 d . . . . .
Mo5 Mo -0.18306(7) 0.11531(6) -0.44568(9) 0.0294(4) Uani 1 1 d . . . . .
Mo6 Mo -0.43224(7) 0.14627(6) -0.57890(10) 0.0326(4) Uani 1 1 d . . . . .
Mo7 Mo -0.36853(7) 0.06251(6) -0.49330(10) 0.0300(4) Uani 1 1 d . . . . .
Mo8 Mo -0.40678(7) 0.16127(6) -0.40631(10) 0.0342(4) Uani 1 1 d . . . . .
Mo9 Mo -0.21750(7) 0.20495(6) -0.36803(10) 0.0309(4) Uani 1 1 d . . . . .
Mo10 Mo -0.24805(7) 0.17988(6) -0.68738(9) 0.0282(4) Uani 1 1 d . . . . .
Mo11 Mo -0.27136(7) 0.28897(6) -0.46988(10) 0.0317(4) Uani 1 1 d . . . . .
Mo12 Mo -0.27527(7) 0.04686(6) -0.50857(9) 0.0286(4) Uani 1 1 d . . . . .
Zn1 Zn -0.28986(9) 0.10279(8) -0.34045(12) 0.0306(5) Uani 1 1 d . . . . .
Zn2 Zn -0.16934(9) 0.22337(8) -0.53705(13) 0.0297(5) Uani 1 1 d . . . . .
Zn3 Zn -0.34039(9) 0.08886(8) -0.67223(13) 0.0297(5) Uani 1 1 d . . . . .
Zn4 Zn -0.40428(9) 0.26278(8) -0.52030(14) 0.0352(6) Uani 1 1 d . . . . .
P1 P -0.30065(17) 0.16927(14) -0.5181(3) 0.0206(9) Uani 1 1 d . . . . .
O1 O -0.3451(5) 0.1503(4) -0.3569(7) 0.026(3) Uani 1 1 d . . . . .
O2 O -0.1995(5) 0.1805(4) -0.6117(7) 0.022(3) Uani 1 1 d . . . . .
O3 O -0.3318(5) 0.2840(4) -0.5233(7) 0.026(3) Uani 1 1 d . . . . .
O4 O -0.3271(5) 0.0600(5) -0.5761(7) 0.028(3) Uani 1 1 d . . . . .
O5 O -0.2307(5) 0.1371(4) -0.3726(7) 0.025(3) Uani 1 1 d . . . . .
O6 O -0.3893(5) 0.2242(5) -0.4329(7) 0.028(3) Uani 1 1 d . . . . .
O7 O -0.2451(6) 0.2511(5) -0.6804(7) 0.032(3) Uani 1 1 d . . . . .
O8 O -0.1813(5) 0.1840(4) -0.4521(7) 0.026(3) Uani 1 1 d . . . . .
O9 O -0.1617(5) 0.1146(4) -0.5347(7) 0.026(3) Uani 1 1 d . . . . .
O10 O -0.2606(5) 0.1308(4) -0.5200(8) 0.028(3) Uani 1 1 d . . . . .
O11 O -0.3139(5) 0.0707(4) -0.4294(8) 0.030(3) Uani 1 1 d . . . . .
O12 O -0.2700(5) 0.1167(4) -0.6688(8) 0.030(3) Uani 1 1 d . . . . .
O13 O -0.4103(5) 0.2114(4) -0.5933(9) 0.034(3) Uani 1 1 d . . . . .
O14 O -0.2889(5) 0.2033(4) -0.4582(7) 0.025(3) Uani 1 1 d . . . . .
O15 O -0.3000(5) 0.1969(5) -0.5873(7) 0.028(3) Uani 1 1 d . U . . .
O16 O -0.2299(6) 0.2664(5) -0.5446(8) 0.037(3) Uani 1 1 d . . . . .
O17 O -0.3835(5) 0.1436(4) -0.6542(7) 0.030(3) Uani 1 1 d . . . . .
O18 O -0.4091(5) 0.0928(5) -0.4209(8) 0.036(3) Uani 1 1 d . . . . .
O19 O -0.2283(5) 0.0524(4) -0.5868(7) 0.027(3) Uani 1 1 d . . . . .
O20 O -0.1640(5) 0.0974(4) -0.6781(8) 0.034(3) Uani 1 1 d . . . . .
O21 O -0.2212(5) 0.2620(5) -0.4047(7) 0.029(3) Uani 1 1 d . . . . .
O22 O -0.4195(6) 0.0859(5) -0.5599(7) 0.032(3) Uani 1 1 d . . . . .
O23 O -0.2161(5) 0.0618(4) -0.4489(7) 0.027(3) Uani 1 1 d . . . . .
O24 O -0.3527(5) 0.1464(4) -0.5055(7) 0.027(3) Uani 1 1 d . . . . .
O25 O -0.4122(6) 0.2202(6) -0.7408(9) 0.047(4) Uani 1 1 d . . . . .
O26 O -0.3889(6) 0.0086(5) -0.4814(8) 0.036(3) Uani 1 1 d . . . . .
O27 O -0.3179(6) 0.2843(5) -0.3848(8) 0.034(3) Uani 1 1 d . . . . .
O28 O -0.4514(5) 0.1640(5) -0.4931(9) 0.040(4) Uani 1 1 d . . . . .
O29 O -0.2148(6) 0.1771(5) -0.7638(9) 0.042(4) Uani 1 1 d . . . . .
O30 O -0.2791(6) 0.3374(5) -0.6267(9) 0.042(4) Uani 1 1 d . . . . .
O31 O -0.4507(6) 0.1662(6) -0.3456(10) 0.047(4) Uani 1 1 d . . . . .
O32 O -0.2749(6) -0.0105(5) -0.4978(8) 0.038(4) Uani 1 1 d . . . . .
O33 O -0.1325(6) 0.1028(5) -0.3988(9) 0.042(4) Uani 1 1 d . . . . .
O34 O -0.3467(5) 0.2660(5) -0.6586(7) 0.032(3) Uani 1 1 d . . . . .
O35 O -0.2735(6) 0.2090(5) -0.3162(8) 0.035(4) Uani 1 1 d . . . . .
O36 O -0.1715(7) 0.2086(5) -0.3095(10) 0.044(4) Uani 1 1 d . . . . .
O37 O -0.2592(7) 0.3453(5) -0.4641(9) 0.045(4) Uani 1 1 d . . . . .
O38 O -0.3717(6) 0.2347(6) -0.2861(9) 0.045(4) Uani 1 1 d . . . . .
O39 O -0.4868(5) 0.1450(5) -0.6223(9) 0.040(4) Uani 1 1 d . . . . .
O40 O -0.3165(5) 0.1887(5) -0.7269(7) 0.030(3) Uani 1 1 d . . . . .
N11 N -0.3084(8) 0.1086(6) -0.2316(11) 0.044(5) Uani 1 1 d . . . . .
N2 N -0.4293(9) 0.3179(8) -0.5779(14) 0.064(7) Uani 1 1 d D . . . .
N3 N -0.4836(10) 0.3716(8) -0.5935(14) 0.068(7) Uani 1 1 d D U . . .
H3B H -0.508700 0.389074 -0.586760 0.082 Uiso 1 1 calc R U . . .
N4 N -0.1051(7) 0.2231(6) -0.6047(10) 0.037(4) Uani 1 1 d . . . . .
N5 N -0.1224(7) 0.2719(7) -0.4908(11) 0.041(5) Uani 1 1 d . . . . .
N6 N -0.0539(9) 0.3088(8) -0.4918(17) 0.074(9) Uani 1 1 d . . . . .
H6A H -0.025060 0.317783 -0.504302 0.089 Uiso 1 1 calc R U . . .
N7 N -0.3333(7) 0.0840(6) -0.7779(10) 0.038(4) Uani 1 1 d . . . . .
N8 N -0.3879(8) 0.0294(6) -0.6989(9) 0.039(5) Uani 1 1 d . . . . .
N9 N -0.3472(8) 0.0495(6) -0.8760(11) 0.045(5) Uani 1 1 d . . . . .
H9B H -0.359551 0.030050 -0.904701 0.054 Uiso 1 1 calc R U . . .
N10 N -0.2620(9) 0.0422(6) -0.3017(12) 0.045(5) Uani 1 1 d . . . . .
N1 N -0.4716(9) 0.2847(7) -0.4612(13) 0.055(6) Uani 1 1 d . . . . .
N12 N -0.2482(9) -0.0022(7) -0.2109(11) 0.054(6) Uani 1 1 d D . . . .
H12B H -0.248358 -0.012535 -0.169139 0.065 Uiso 1 1 calc R U . . .
C1 C -0.4874(13) 0.2666(11) -0.4003(17) 0.066(8) Uani 1 1 d . . . . .
H1A H -0.469958 0.243056 -0.379007 0.079 Uiso 1 1 calc R U . . .
C2 C -0.5300(14) 0.2837(11) -0.3704(16) 0.075(11) Uani 1 1 d . . . . .
H2A H -0.541138 0.270510 -0.329428 0.090 Uiso 1 1 calc R U . . .
C3 C -0.5544(12) 0.3166(13) -0.3963(19) 0.075(10) Uani 1 1 d . . . . .
H3A H -0.582090 0.327895 -0.373773 0.090 Uiso 1 1 calc R U . . .
C4 C -0.5385(10) 0.3361(11) -0.4609(17) 0.060(8) Uani 1 1 d . . . . .
H4A H -0.557289 0.358273 -0.483311 0.072 Uiso 1 1 calc R U . . .
C5 C -0.4939(8) 0.3208(7) -0.4894(15) 0.042(6) Uani 1 1 d . . . . .
C6 C -0.4679(11) 0.3380(8) -0.5479(17) 0.058(8) Uani 1 1 d . . . . .
C8 C -0.4174(12) 0.3419(11) -0.6388(16) 0.074(11) Uani 1 1 d D . . . .
H8A H -0.389671 0.337270 -0.666144 0.089 Uiso 1 1 calc R U . . .
C9 C -0.0983(9) 0.1983(9) -0.6606(16) 0.051(7) Uani 1 1 d . . . . .
H9A H -0.122957 0.177433 -0.671805 0.061 Uiso 1 1 calc R U . . .
C10 C -0.0568(9) 0.2000(10) -0.7061(18) 0.064(8) Uani 1 1 d D . . . .
H10A H -0.054520 0.183808 -0.747497 0.077 Uiso 1 1 calc R U . . .
C11 C -0.0202(10) 0.2289(10) -0.6806(17) 0.070(9) Uani 1 1 d D . . . .
H11A H 0.009462 0.231025 -0.704368 0.084 Uiso 1 1 calc R U . . .
C12 C -0.0267(12) 0.2539(10) -0.6227(15) 0.063(8) Uani 1 1 d D . . . .
H12A H -0.001771 0.273417 -0.607548 0.076 Uiso 1 1 calc R U . . .
C13 C -0.0679(10) 0.2510(7) -0.5873(17) 0.051(7) Uani 1 1 d . . . . .
C14 C -0.0806(9) 0.2772(8) -0.5255(15) 0.045(6) Uani 1 1 d . . . . .
C15 C -0.1219(11) 0.3029(12) -0.435(2) 0.073(10) Uani 1 1 d . . . . .
H15A H -0.147529 0.307194 -0.404002 0.088 Uiso 1 1 calc R U . . .
C16 C -0.0788(11) 0.3253(11) -0.4343(19) 0.070(8) Uani 1 1 d . U . . .
H16A H -0.068080 0.346958 -0.402215 0.084 Uiso 1 1 calc R U . . .
C17 C -0.4153(11) 0.0020(9) -0.6606(14) 0.057(8) Uani 1 1 d . . . . .
H17A H -0.420335 0.009731 -0.614340 0.068 Uiso 1 1 calc R U . . .
C18 C -0.4367(13) -0.0376(12) -0.6856(15) 0.078(11) Uani 1 1 d D . . . .
H18A H -0.453920 -0.056423 -0.655178 0.094 Uiso 1 1 calc R U . . .
C19 C -0.4334(15) -0.0497(11) -0.7529(16) 0.093(13) Uani 1 1 d D U . . .
H19A H -0.447081 -0.076634 -0.769974 0.111 Uiso 1 1 calc R U . . .
C20 C -0.4089(14) -0.0200(9) -0.7933(16) 0.080(11) Uani 1 1 d D U . . .
H20A H -0.407951 -0.025871 -0.840743 0.096 Uiso 1 1 calc R U . . .
C21 C -0.3853(11) 0.0180(8) -0.7695(17) 0.058(7) Uani 1 1 d D . . . .
C22 C -0.3548(9) 0.0499(8) -0.8077(13) 0.041(6) Uani 1 1 d . . . . .
C23 C -0.3082(10) 0.1069(7) -0.8314(14) 0.043(6) Uani 1 1 d . . . . .
H23A H -0.288732 0.132974 -0.825941 0.052 Uiso 1 1 calc R U . . .
C24 C -0.3169(12) 0.0849(8) -0.8928(13) 0.053(7) Uani 1 1 d . . . . .
H24A H -0.304733 0.092399 -0.936413 0.063 Uiso 1 1 calc R U . . .
C25 C -0.3347(12) 0.1412(10) -0.1970(12) 0.063(8) Uani 1 1 d D . . . .
H25A H -0.344569 0.166663 -0.222549 0.075 Uiso 1 1 calc R U . . .
C26 C -0.3478(12) 0.1404(10) -0.1303(13) 0.061(7) Uani 1 1 d D U . . .
H26A H -0.363171 0.165037 -0.108657 0.074 Uiso 1 1 calc R U . . .
C27 C -0.3369(19) 0.1005(13) -0.096(2) 0.121(16) Uani 1 1 d D U . . .
H27A H -0.348957 0.096584 -0.051606 0.146 Uiso 1 1 calc R U . . .
C28 C -0.3091(13) 0.0658(12) -0.1245(15) 0.078(10) Uani 1 1 d D U . . .
H28A H -0.299073 0.040589 -0.098488 0.094 Uiso 1 1 calc R U . . .
C29 C -0.2969(10) 0.0706(10) -0.1932(12) 0.050(6) Uani 1 1 d D . . . .
C30 C -0.2692(8) 0.0377(8) -0.2334(12) 0.035(5) Uani 1 1 d . . . . .
C31 C -0.2269(12) -0.0225(8) -0.2664(12) 0.063(8) Uani 1 1 d D . . . .
H31A H -0.209364 -0.049927 -0.266449 0.076 Uiso 1 1 calc R U . . .
C32 C -0.2361(13) 0.0050(9) -0.3227(14) 0.062(8) Uani 1 1 d D . . . .
H32A H -0.226158 -0.000992 -0.367980 0.074 Uiso 1 1 calc R U . . .
O1W O -0.5395(9) 0.1164(10) -0.2860(16) 0.097(9) Uani 1 1 d . . . . .
O2W O -0.5673(13) 0.4278(12) -0.573(2) 0.132(12) Uani 1 1 d . U . . .
O3W O -0.5028(13) 0.0587(13) -0.4049(19) 0.128(11) Uani 1 1 d . U . . .
C7 C -0.4540(12) 0.3733(12) -0.6508(18) 0.084(10) Uani 1 1 d D U . . .
H7A H -0.457917 0.391857 -0.689725 0.101 Uiso 1 1 calc R U . . .

loop_
_atom_site_aniso_label
_atom_site_aniso_U_11
_atom_site_aniso_U_22
_atom_site_aniso_U_33
_atom_site_aniso_U_23
_atom_site_aniso_U_13
_atom_site_aniso_U_12
Mo1 0.0290(9) 0.0410(9) 0.0234(9) 0.0034(7) -0.0038(8) -0.0005(7)
Mo2 0.0276(9) 0.0348(8) 0.0237(9) -0.0017(7) 0.0004(7) -0.0014(7)
Mo3 0.0338(10) 0.0360(9) 0.0237(10) 0.0014(7) -0.0025(8) -0.0002(7)
Mo4 0.0329(10) 0.0398(9) 0.0238(10) 0.0010(7) 0.0024(8) 0.0049(7)
Mo5 0.0263(9) 0.0375(9) 0.0245(10) -0.0017(7) -0.0034(7) -0.0005(7)
Mo6 0.0234(9) 0.0431(9) 0.0313(11) 0.0055(8) -0.0012(8) 0.0009(7)
Mo7 0.0289(9) 0.0373(9) 0.0240(9) 0.0043(7) -0.0016(7) -0.0033(7)
Mo8 0.0276(9) 0.0463(10) 0.0286(10) 0.0053(8) 0.0056(8) 0.0032(7)
Mo9 0.0340(10) 0.0365(9) 0.0223(9) -0.0047(7) -0.0027(8) -0.0011(7)
Mo10 0.0291(9) 0.0353(8) 0.0202(9) 0.0006(6) 0.0013(7) -0.0036(7)
Mo11 0.0348(10) 0.0341(8) 0.0262(10) -0.0015(7) -0.0017(8) 0.0010(7)
Mo12 0.0325(10) 0.0315(8) 0.0217(9) 0.0000(7) -0.0029(8) -0.0008(7)
Zn1 0.0346(13) 0.0350(11) 0.0221(13) 0.0040(9) -0.0008(10) 0.0013(9)
Zn2 0.0254(12) 0.0379(11) 0.0256(13) -0.0010(10) 0.0013(10) -0.0053(9)
Zn3 0.0320(13) 0.0364(11) 0.0206(12) -0.0019(9) -0.0047(10) -0.0048(9)
Zn4 0.0338(14) 0.0376(12) 0.0342(14) 0.0033(10) -0.0013(11) 0.0082(10)
P1 0.021(2) 0.024(2) 0.017(2) -0.0014(17) 0.0018(19) -0.0001(17)
O1 0.023(7) 0.034(6) 0.022(7) 0.007(6) 0.000(6) 0.003(5)
O2 0.019(6) 0.031(6) 0.015(7) -0.003(5) 0.001(5) 0.001(5)
O3 0.029(8) 0.034(6) 0.014(7) -0.003(5) 0.001(6) 0.004(5)
O4 0.030(7) 0.040(7) 0.013(7) -0.002(5) -0.005(6) 0.003(6)
O5 0.029(7) 0.025(6) 0.022(7) -0.002(5) -0.008(6) 0.001(5)
O6 0.020(7) 0.036(7) 0.029(8) 0.008(6) 0.008(6) 0.008(5)
O7 0.043(9) 0.036(7) 0.017(7) 0.003(6) -0.004(7) -0.009(6)
O8 0.028(7) 0.034(7) 0.017(7) -0.003(5) 0.002(6) -0.010(5)
O9 0.027(8) 0.037(7) 0.014(7) -0.002(5) 0.005(6) 0.002(5)
O10 0.024(7) 0.031(6) 0.029(8) 0.003(6) -0.022(6) 0.005(5)
O11 0.035(8) 0.017(6) 0.037(9) 0.005(5) -0.003(7) 0.000(5)
O12 0.029(8) 0.027(6) 0.033(8) -0.003(6) 0.010(6) -0.003(5)
O13 0.031(8) 0.020(6) 0.051(10) 0.008(6) 0.001(7) -0.003(5)
O14 0.024(7) 0.034(7) 0.016(7) -0.001(5) 0.003(6) 0.008(5)
O15 0.032(7) 0.044(7) 0.008(6) -0.001(5) -0.005(5) 0.000(6)
O16 0.036(9) 0.045(8) 0.030(9) 0.002(6) -0.002(7) 0.001(7)
O17 0.033(8) 0.034(7) 0.024(8) 0.006(6) -0.013(6) -0.011(6)
O18 0.028(8) 0.048(8) 0.031(9) 0.005(6) 0.006(7) -0.008(6)
O19 0.025(7) 0.031(7) 0.025(8) -0.008(6) 0.004(6) 0.000(5)
O20 0.030(7) 0.031(7) 0.042(9) -0.022(6) -0.005(7) 0.000(5)
O21 0.035(8) 0.037(7) 0.015(7) -0.002(6) 0.003(6) -0.005(6)
O22 0.034(8) 0.045(8) 0.017(7) 0.001(6) 0.003(6) -0.007(6)
O23 0.030(8) 0.029(6) 0.022(7) -0.010(5) -0.001(6) -0.002(5)
O24 0.017(7) 0.041(7) 0.024(8) 0.000(6) 0.002(6) 0.001(5)
O25 0.039(10) 0.067(10) 0.036(10) 0.015(8) -0.017(8) -0.002(8)
O26 0.036(8) 0.044(8) 0.028(8) 0.009(6) -0.009(7) -0.010(6)
O27 0.037(9) 0.039(7) 0.025(8) -0.003(6) -0.001(7) -0.003(6)
O28 0.013(7) 0.061(9) 0.045(10) 0.002(7) 0.008(7) 0.006(6)
O29 0.045(10) 0.047(8) 0.035(9) 0.001(7) 0.006(8) 0.000(7)
O30 0.049(10) 0.047(9) 0.030(9) 0.012(7) -0.006(8) -0.008(7)
O31 0.037(9) 0.054(9) 0.049(11) -0.005(8) 0.026(8) -0.004(7)
O32 0.047(9) 0.049(9) 0.018(8) 0.002(6) -0.005(7) 0.002(7)
O33 0.035(9) 0.049(8) 0.041(10) 0.001(7) -0.019(8) 0.003(7)
O34 0.034(8) 0.045(8) 0.017(7) 0.009(6) -0.001(6) -0.003(6)
O35 0.037(9) 0.040(8) 0.029(9) -0.001(6) 0.007(7) 0.006(6)
O36 0.049(10) 0.036(8) 0.049(11) -0.017(7) -0.020(9) 0.001(7)
O37 0.059(11) 0.032(7) 0.043(10) -0.008(7) 0.003(9) 0.000(7)
O38 0.042(9) 0.050(9) 0.043(10) -0.014(7) 0.004(8) 0.012(7)
O39 0.018(7) 0.064(9) 0.036(9) 0.001(7) -0.014(7) 0.009(6)
O40 0.029(8) 0.042(7) 0.019(7) -0.001(6) 0.001(6) -0.003(6)
N11 0.064(14) 0.037(9) 0.030(11) 0.001(8) 0.020(10) -0.002(9)
N2 0.054(14) 0.068(14) 0.070(18) 0.021(13) 0.031(13) 0.006(11)
N3 0.072(12) 0.063(10) 0.070(12) 0.021(10) 0.000(10) 0.014(9)
N4 0.041(11) 0.048(10) 0.021(9) 0.005(8) -0.003(8) -0.018(8)
N5 0.018(9) 0.061(11) 0.044(12) 0.006(9) 0.012(8) -0.012(8)
N6 0.032(12) 0.061(13) 0.13(3) -0.028(15) -0.005(15) -0.013(10)
N7 0.039(11) 0.045(10) 0.029(10) -0.009(8) -0.004(9) -0.001(8)
N8 0.065(14) 0.039(9) 0.014(9) -0.007(7) 0.000(9) -0.001(9)
N9 0.050(13) 0.046(10) 0.039(12) -0.020(9) 0.016(10) -0.013(9)
N10 0.070(14) 0.023(8) 0.042(12) 0.002(8) -0.010(11) 0.000(8)
N1 0.062(15) 0.059(12) 0.043(13) -0.013(10) 0.009(12) 0.022(11)
N12 0.083(17) 0.039(10) 0.039(12) 0.020(9) -0.010(12) -0.005(10)
C1 0.08(2) 0.070(17) 0.053(18) 0.014(14) 0.019(17) 0.017(15)
C2 0.10(3) 0.08(2) 0.041(17) 0.016(14) 0.031(18) 0.054(19)
C3 0.046(17) 0.11(3) 0.06(2) -0.007(19) 0.012(16) 0.039(17)
C4 0.037(15) 0.081(18) 0.062(19) 0.022(15) 0.003(14) 0.014(13)
C5 0.031(12) 0.027(9) 0.069(17) 0.011(10) -0.011(12) 0.013(8)
C6 0.062(18) 0.036(12) 0.07(2) -0.001(12) 0.037(16) -0.012(11)
C8 0.07(2) 0.10(2) 0.06(2) 0.034(17) 0.031(16) 0.050(18)
C9 0.027(12) 0.060(14) 0.065(19) 0.010(13) 0.015(12) -0.005(10)
C10 0.031(14) 0.080(18) 0.08(2) -0.016(16) 0.032(15) 0.000(13)
C11 0.046(17) 0.074(18) 0.09(3) -0.023(17) 0.028(18) -0.005(14)
C12 0.06(2) 0.063(17) 0.06(2) -0.007(14) 0.011(16) -0.019(14)
C13 0.047(15) 0.032(10) 0.07(2) 0.008(11) -0.020(14) -0.005(10)
C14 0.034(13) 0.056(13) 0.046(15) -0.012(12) -0.003(12) 0.005(10)
C15 0.032(15) 0.09(2) 0.10(3) -0.024(19) -0.001(17) -0.017(14)
C16 0.054(12) 0.073(12) 0.083(15) -0.018(11) -0.004(11) -0.033(11)
C17 0.08(2) 0.054(13) 0.039(14) -0.019(11) 0.029(15) -0.026(13)
C18 0.09(3) 0.09(2) 0.05(2) -0.009(16) -0.005(19) -0.05(2)
C19 0.11(3) 0.07(2) 0.09(3) -0.029(18) 0.01(2) -0.04(2)
C20 0.13(3) 0.062(17) 0.053(19) -0.038(14) 0.018(19) -0.042(18)
C21 0.061(18) 0.043(13) 0.07(2) 0.007(13) -0.005(16) -0.012(12)
C22 0.036(12) 0.057(13) 0.031(13) -0.025(10) -0.018(10) 0.009(10)
C23 0.053(15) 0.032(10) 0.044(15) 0.003(9) -0.022(12) 0.001(10)
C24 0.09(2) 0.048(13) 0.023(12) -0.017(10) 0.015(13) -0.028(13)
C25 0.09(2) 0.070(17) 0.027(14) -0.004(12) 0.009(15) 0.027(16)
C26 0.069(13) 0.072(12) 0.043(12) -0.007(10) 0.018(11) 0.005(10)
C27 0.13(2) 0.12(2) 0.11(2) -0.003(14) 0.007(14) 0.011(14)
C28 0.083(15) 0.083(14) 0.068(14) 0.023(11) -0.003(12) 0.012(11)
C29 0.045(15) 0.080(17) 0.026(13) 0.014(12) -0.007(11) -0.002(12)
C30 0.030(11) 0.047(12) 0.029(12) 0.014(9) -0.017(10) -0.008(9)
C31 0.10(2) 0.045(14) 0.042(17) 0.019(12) -0.004(17) 0.014(14)
C32 0.09(2) 0.044(13) 0.047(17) 0.024(12) -0.015(17) -0.006(14)
O1W 0.051(14) 0.13(2) 0.11(2) 0.014(17) -0.012(15) -0.014(14)
O2W 0.104(19) 0.13(2) 0.16(2) 0.009(19) 0.005(19) 0.035(16)
O3W 0.089(17) 0.18(2) 0.12(2) -0.026(19) -0.016(18) -0.029(17)
C7 0.082(15) 0.092(14) 0.078(15) 0.019(12) 0.008(12) -0.005(12)

loop_
_atom_type_symbol
_atom_type_description
_atom_type_scat_dispersion_real
_atom_type_scat_dispersion_imag
_atom_type_scat_source
C C 0.0033 0.0016 'International Tables Vol C Tables 4.2.6.8 and 6.1.1.4'
H H 0.0000 0.0000 'International Tables Vol C Tables 4.2.6.8 and 6.1.1.4'
N N 0.0061 0.0033 'International Tables Vol C Tables 4.2.6.8 and 6.1.1.4'
O O 0.0106 0.0060 'International Tables Vol C Tables 4.2.6.8 and 6.1.1.4'
P P 0.1023 0.0942 'International Tables Vol C Tables 4.2.6.8 and 6.1.1.4'
Zn Zn 0.2839 1.4301 'International Tables Vol C Tables 4.2.6.8 and 6.1.1.4'
Mo Mo -1.6832 0.6857 'International Tables Vol C Tables 4.2.6.8 and 6.1.1.4'

loop_
_geom_angle_atom_site_label_1
_geom_angle_atom_site_label_2
_geom_angle_atom_site_label_3
_geom_angle
_geom_angle_site_symmetry_1
_geom_angle_site_symmetry_3
O25 Mo1 O40 104.9(8) . .
O25 Mo1 O34 102.9(7) . .
O40 Mo1 O34 98.1(6) . .
O25 Mo1 O13 101.5(8) . .
O40 Mo1 O13 150.5(6) . .
O34 Mo1 O13 88.6(6) . .
O25 Mo1 O17 102.8(7) . .
O40 Mo1 O17 87.4(6) . .
O34 Mo1 O17 151.3(6) . .
O13 Mo1 O17 73.9(6) . .
O25 Mo1 Mo6 99.8(6) . .
O40 Mo1 Mo6 123.0(4) . .
O34 Mo1 Mo6 125.2(5) . .
O13 Mo1 Mo6 37.9(3) . .
O17 Mo1 Mo6 36.8(4) . .
O20 Mo2 O2 105.3(6) . .
O20 Mo2 O12 106.6(7) . .
O2 Mo2 O12 94.5(5) . .
O20 Mo2 O19 99.4(6) . .
O2 Mo2 O19 154.0(6) . .
O12 Mo2 O19 86.0(6) . .
O20 Mo2 O9 97.6(6) . .
O2 Mo2 O9 82.6(5) . .
O12 Mo2 O9 155.5(6) . .
O19 Mo2 O9 86.3(6) . .
O20 Mo2 O10 170.9(6) . .
O2 Mo2 O10 78.5(5) . .
O12 Mo2 O10 81.1(5) . .
O19 Mo2 O10 75.9(5) . .
O9 Mo2 O10 74.5(5) . .
O20 Mo2 Mo10 99.6(5) . .
O2 Mo2 Mo10 48.9(4) . .
O12 Mo2 Mo10 48.8(4) . .
O19 Mo2 Mo10 134.4(4) . .
O9 Mo2 Mo10 131.2(4) . .
O10 Mo2 Mo10 89.1(3) . .
O30 Mo3 O16 107.5(7) . .
O30 Mo3 O3 105.5(7) . .
O16 Mo3 O3 93.8(6) . .
O30 Mo3 O34 99.3(7) . .
O16 Mo3 O34 152.6(6) . .
O3 Mo3 O34 84.7(6) . .
O30 Mo3 O7 98.5(7) . .
O16 Mo3 O7 83.6(6) . .
O3 Mo3 O7 155.5(5) . .
O34 Mo3 O7 86.6(6) . .
O30 Mo3 Mo11 101.0(6) . .
O16 Mo3 Mo11 48.4(5) . .
O3 Mo3 Mo11 48.3(4) . .
O34 Mo3 Mo11 132.3(4) . .
O7 Mo3 Mo11 131.6(4) . .
O38 Mo4 O6 105.8(7) . .
O38 Mo4 O1 105.9(7) . .
O6 Mo4 O1 94.3(6) . .
O38 Mo4 O35 98.9(7) . .
O6 Mo4 O35 154.4(6) . .
O1 Mo4 O35 84.9(6) . .
O38 Mo4 O27 94.9(7) . .
O6 Mo4 O27 86.0(6) . .
O1 Mo4 O27 158.3(6) . .
O35 Mo4 O27 85.6(6) . .
O38 Mo4 O14 170.2(7) . .
O6 Mo4 O14 79.2(5) . .
O1 Mo4 O14 81.7(5) . .
O35 Mo4 O14 75.4(6) . .
O27 Mo4 O14 77.0(5) . .
O38 Mo4 Mo8 99.5(6) . .
O6 Mo4 Mo8 48.9(4) . .
O1 Mo4 Mo8 48.6(4) . .
O35 Mo4 Mo8 133.1(4) . .
O27 Mo4 Mo8 134.8(4) . .
O14 Mo4 Mo8 90.2(3) . .
O33 Mo5 O23 103.7(7) . .
O33 Mo5 O9 104.1(8) . .
O23 Mo5 O9 96.7(6) . .
O33 Mo5 O8 103.3(7) . .
O23 Mo5 O8 151.0(6) . .
O9 Mo5 O8 86.9(6) . .
O33 Mo5 O5 102.6(7) . .
O23 Mo5 O5 88.7(6) . .
O9 Mo5 O5 150.6(6) . .
O8 Mo5 O5 75.2(5) . .
O33 Mo5 Mo9 99.6(6) . .
O23 Mo5 Mo9 125.8(4) . .
O9 Mo5 Mo9 123.7(4) . .
O8 Mo5 Mo9 37.8(4) . .
O5 Mo5 Mo9 38.4(3) . .
O39 Mo6 O28 101.8(7) . .
O39 Mo6 O22 104.0(7) . .
O28 Mo6 O22 98.4(7) . .
O39 Mo6 O17 102.9(7) . .
O28 Mo6 O17 151.6(6) . .
O22 Mo6 O17 89.0(6) . .
O39 Mo6 O13 102.2(7) . .
O28 Mo6 O13 86.7(7) . .
O22 Mo6 O13 151.6(6) . .
O17 Mo6 O13 74.7(6) . .
O39 Mo6 Mo1 100.3(6) . .
O28 Mo6 Mo1 123.3(5) . .
O22 Mo6 Mo1 125.4(5) . .
O17 Mo6 Mo1 37.7(4) . .
O13 Mo6 Mo1 37.6(5) . .
O26 Mo7 O11 106.3(6) . .
O26 Mo7 O4 105.5(7) . .
O11 Mo7 O4 94.7(6) . .
O26 Mo7 O18 97.8(7) . .
O11 Mo7 O18 85.7(6) . .
O4 Mo7 O18 155.6(6) . .
O26 Mo7 O22 100.1(6) . .
O11 Mo7 O22 153.0(5) . .
O4 Mo7 O22 83.6(6) . .
O18 Mo7 O22 85.2(6) . .
O26 Mo7 O24 170.3(6) . .
O11 Mo7 O24 78.9(5) . .
O4 Mo7 O24 81.9(5) . .
O18 Mo7 O24 74.2(5) . .
O22 Mo7 O24 74.1(5) . .
O26 Mo7 Mo12 100.0(6) . .
O11 Mo7 Mo12 49.2(4) . .
O4 Mo7 Mo12 48.5(4) . .
O18 Mo7 Mo12 134.5(4) . .
O22 Mo7 Mo12 131.4(4) . .
O24 Mo7 Mo12 89.6(3) . .
O31 Mo8 O1 106.5(8) . .
O31 Mo8 O6 105.9(7) . .
O1 Mo8 O6 94.2(6) . .
O31 Mo8 O18 99.2(7) . .
O1 Mo8 O18 86.2(6) . .
O6 Mo8 O18 153.7(6) . .
O31 Mo8 O28 98.3(8) . .
O1 Mo8 O28 154.6(6) . .
O6 Mo8 O28 84.0(6) . .
O18 Mo8 O28 84.6(6) . .
O31 Mo8 O24 170.5(7) . .
O1 Mo8 O24 80.6(5) . .
O6 Mo8 O24 79.4(5) . .
O18 Mo8 O24 74.7(5) . .
O28 Mo8 O24 74.1(5) . .
O31 Mo8 Mo4 100.0(6) . .
O1 Mo8 Mo4 49.0(4) . .
O6 Mo8 Mo4 48.4(4) . .
O18 Mo8 Mo4 134.6(4) . .
O28 Mo8 Mo4 132.0(5) . .
O24 Mo8 Mo4 89.4(3) . .
O36 Mo9 O21 104.2(7) . .
O36 Mo9 O35 104.3(9) . .
O21 Mo9 O35 96.2(6) . .
O36 Mo9 O8 101.4(8) . .
O21 Mo9 O8 89.5(6) . .
O35 Mo9 O8 151.3(6) . .
O36 Mo9 O5 102.9(6) . .
O21 Mo9 O5 151.2(6) . .
O35 Mo9 O5 86.5(6) . .
O8 Mo9 O5 75.6(5) . .
O36 Mo9 Mo5 98.6(5) . .
O21 Mo9 Mo5 126.3(4) . .
O35 Mo9 Mo5 124.2(5) . .
O8 Mo9 Mo5 38.1(4) . .
O5 Mo9 Mo5 38.6(4) . .
O29 Mo10 O2 106.4(7) . .
O29 Mo10 O12 105.7(7) . .
O2 Mo10 O12 94.4(6) . .
O29 Mo10 O40 99.5(7) . .
O2 Mo10 O40 153.3(5) . .
O12 Mo10 O40 84.8(6) . .
O29 Mo10 O7 94.6(7) . .
O2 Mo10 O7 85.3(5) . .
O12 Mo10 O7 158.9(6) . .
O40 Mo10 O7 86.2(6) . .
O29 Mo10 O15 169.8(6) . .
O2 Mo10 O15 78.5(5) . .
O12 Mo10 O15 82.6(5) . .
O40 Mo10 O15 75.0(5) . .
O7 Mo10 O15 76.6(5) . .
O29 Mo10 Mo2 99.8(6) . .
O2 Mo10 Mo2 48.5(4) . .
O12 Mo10 Mo2 49.0(4) . .
O40 Mo10 Mo2 133.2(4) . .
O7 Mo10 Mo2 133.8(4) . .
O15 Mo10 Mo2 90.1(3) . .
O37 Mo11 O16 105.4(8) . .
O37 Mo11 O3 105.9(7) . .
O16 Mo11 O3 94.2(6) . .
O37 Mo11 O21 101.9(7) . .
O16 Mo11 O21 86.4(6) . .
O3 Mo11 O21 150.9(5) . .
O37 Mo11 O27 97.6(7) . .
O16 Mo11 O27 156.4(6) . .
O3 Mo11 O27 84.2(6) . .
O21 Mo11 O27 83.9(6) . .
O37 Mo11 Mo3 99.7(6) . .
O16 Mo11 Mo3 48.3(5) . .
O3 Mo11 Mo3 48.8(4) . .
O21 Mo11 Mo3 133.7(4) . .
O27 Mo11 Mo3 132.7(4) . .
O32 Mo12 O4 106.3(7) . .
O32 Mo12 O11 104.8(6) . .
O4 Mo12 O11 93.6(6) . .
O32 Mo12 O19 99.8(7) . .
O4 Mo12 O19 86.6(6) . .
O11 Mo12 O19 154.2(5) . .
O32 Mo12 O23 97.9(6) . .
O4 Mo12 O23 155.3(6) . .
O11 Mo12 O23 84.7(6) . .
O19 Mo12 O23 84.5(6) . .
O32 Mo12 O10 170.2(6) . .
O4 Mo12 O10 82.1(5) . .
O11 Mo12 O10 79.0(5) . .
O19 Mo12 O10 75.5(5) . .
O23 Mo12 O10 73.3(5) . .
O32 Mo12 Mo7 99.6(6) . .
O4 Mo12 Mo7 48.5(4) . .
O11 Mo12 Mo7 48.1(4) . .
O19 Mo12 Mo7 134.6(4) . .
O23 Mo12 Mo7 132.4(4) . .
O10 Mo12 Mo7 89.6(3) . .
O5 Zn1 N10 104.2(7) . .
O5 Zn1 O11 103.0(6) . .
N10 Zn1 O11 91.8(7) . .
O5 Zn1 O1 101.7(5) . .
N10 Zn1 O1 153.7(8) . .
O11 Zn1 O1 86.8(6) . .
O5 Zn1 N11 116.8(7) . .
N10 Zn1 N11 78.6(8) . .
O11 Zn1 N11 140.2(7) . .
O1 Zn1 N11 85.8(7) . .
O8 Zn2 O16 105.8(6) . .
O8 Zn2 O2 99.0(5) . .
O16 Zn2 O2 90.1(6) . .
O8 Zn2 N5 97.8(7) . .
O16 Zn2 N5 96.0(7) . .
O2 Zn2 N5 159.8(7) . .
O8 Zn2 N4 127.6(7) . .
O16 Zn2 N4 126.6(7) . .
O2 Zn2 N4 84.2(6) . .
N5 Zn2 N4 76.7(7) . .
O17 Zn3 N7 106.3(7) . .
O17 Zn3 O4 105.6(6) . .
N7 Zn3 O4 147.8(7) . .
O17 Zn3 O12 102.9(5) . .
N7 Zn3 O12 88.4(7) . .
O4 Zn3 O12 88.2(6) . .
O17 Zn3 N8 108.6(7) . .
N7 Zn3 N8 76.8(7) . .
O4 Zn3 N8 89.6(6) . .
O12 Zn3 N8 147.8(6) . .
O13 Zn4 O3 105.9(6) . .
O13 Zn4 O6 100.3(6) . .
O3 Zn4 O6 89.9(5) . .
O13 Zn4 N2 99.8(9) . .
O3 Zn4 N2 93.8(8) . .
O6 Zn4 N2 157.6(8) . .
O13 Zn4 N1 119.2(8) . .
O3 Zn4 N1 134.9(7) . .
O6 Zn4 N1 84.3(7) . .
N2 Zn4 N1 77.5(9) . .
O14 P1 O15 107.7(7) . .
O14 P1 O10 109.4(7) . .
O15 P1 O10 110.0(8) . .
O14 P1 O24 109.8(8) . .
O15 P1 O24 111.0(8) . .
O10 P1 O24 109.0(7) . .
Mo8 O1 Mo4 82.4(5) . .
Mo8 O1 Zn1 143.9(7) . .
Mo4 O1 Zn1 129.9(7) . .
Mo2 O2 Mo10 82.6(5) . .
Mo2 O2 Zn2 133.4(7) . .
Mo10 O2 Zn2 141.7(7) . .
Mo11 O3 Mo3 82.8(6) . .
Mo11 O3 Zn4 144.4(7) . .
Mo3 O3 Zn4 128.3(7) . .
Mo12 O4 Mo7 83.0(5) . .
Mo12 O4 Zn3 143.4(8) . .
Mo7 O4 Zn3 128.1(7) . .
Zn1 O5 Mo9 128.6(7) . .
Zn1 O5 Mo5 125.3(6) . .
Mo9 O5 Mo5 103.0(6) . .
Mo4 O6 Mo8 82.7(5) . .
Mo4 O6 Zn4 142.4(8) . .
Mo8 O6 Zn4 132.3(8) . .
Mo10 O7 Mo3 117.4(6) . .
Mo9 O8 Mo5 104.1(6) . .
Mo9 O8 Zn2 124.3(7) . .
Mo5 O8 Zn2 128.2(7) . .
Mo5 O9 Mo2 124.6(7) . .
P1 O10 Mo2 125.3(8) . .
P1 O10 Mo12 126.3(8) . .
Mo2 O10 Mo12 88.1(4) . .
Mo7 O11 Mo12 82.7(6) . .
Mo7 O11 Zn1 145.7(8) . .
Mo12 O11 Zn1 129.3(7) . .
Mo10 O12 Mo2 82.1(5) . .
Mo10 O12 Zn3 129.6(7) . .
Mo2 O12 Zn3 143.5(8) . .
Mo1 O13 Mo6 104.5(7) . .
Mo1 O13 Zn4 123.2(7) . .
Mo6 O13 Zn4 127.9(8) . .
P1 O14 Mo4 125.0(8) . .
P1 O15 Mo10 125.3(8) . .
Mo3 O16 Mo11 83.3(6) . .
Mo3 O16 Zn2 144.0(9) . .
Mo11 O16 Zn2 127.8(8) . .
Mo6 O17 Zn3 123.5(7) . .
Mo6 O17 Mo1 105.5(7) . .
Zn3 O17 Mo1 127.2(8) . .
Mo7 O18 Mo8 121.3(7) . .
Mo12 O19 Mo2 120.4(6) . .
Mo9 O21 Mo11 129.7(7) . .
Mo6 O22 Mo7 125.8(7) . .
Mo5 O23 Mo12 126.9(8) . .
P1 O24 Mo8 125.6(8) . .
P1 O24 Mo7 125.5(7) . .
Mo8 O24 Mo7 89.7(4) . .
Mo11 O27 Mo4 116.7(7) . .
Mo6 O28 Mo8 124.1(7) . .
Mo1 O34 Mo3 127.8(7) . .
Mo9 O35 Mo4 123.9(9) . .
Mo1 O40 Mo10 125.8(7) . .
C25 N11 C29 115(2) . .
C25 N11 Zn1 130.7(17) . .
C29 N11 Zn1 114.1(16) . .
C6 N2 C8 109(2) . .
C6 N2 Zn4 111.5(18) . .
C8 N2 Zn4 139.4(18) . .
C7 N3 C6 111(2) . .
C7 N3 H3B 124.5 . .
C6 N3 H3B 124.5 . .
C9 N4 C13 116(2) . .
C9 N4 Zn2 127.4(15) . .
C13 N4 Zn2 116.9(18) . .
C14 N5 C15 108(2) . .
C14 N5 Zn2 112.6(17) . .
C15 N5 Zn2 139.8(17) . .
C14 N6 C16 111(2) . .
C14 N6 H6A 124.4 . .
C16 N6 H6A 124.4 . .
C22 N7 C23 105(2) . .
C22 N7 Zn3 116.9(17) . .
C23 N7 Zn3 137.9(15) . .
C17 N8 C21 116(2) . .
C17 N8 Zn3 132.1(16) . .
C21 N8 Zn3 112.3(15) . .
C22 N9 C24 109(2) . .
C22 N9 H9B 125.6 . .
C24 N9 H9B 125.6 . .
C30 N10 C32 107(2) . .
C30 N10 Zn1 112.8(16) . .
C32 N10 Zn1 140.2(18) . .
C5 N1 C1 121(2) . .
C5 N1 Zn4 112.8(19) . .
C1 N1 Zn4 126(2) . .
C31 N12 C30 107(2) . .
C31 N12 H12B 126.3 . .
C30 N12 H12B 126.3 . .
N1 C1 C2 119(3) . .
N1 C1 H1A 120.5 . .
C2 C1 H1A 120.5 . .
C3 C2 C1 123(3) . .
C3 C2 H2A 118.5 . .
C1 C2 H2A 118.5 . .
C2 C3 C4 119(3) . .
C2 C3 H3A 120.5 . .
C4 C3 H3A 120.5 . .
C5 C4 C3 118(2) . .
C5 C4 H4A 120.9 . .
C3 C4 H4A 120.9 . .
N1 C5 C4 119(3) . .
N1 C5 C6 112(2) . .
C4 C5 C6 129(2) . .
N2 C6 N3 106(2) . .
N2 C6 C5 126(2) . .
N3 C6 C5 127(2) . .
C7 C8 N2 108(2) . .
C7 C8 H8A 126.1 . .
N2 C8 H8A 126.1 . .
N4 C9 C10 127(2) . .
N4 C9 H9A 116.7 . .
C10 C9 H9A 116.7 . .
C11 C10 C9 112(3) . .
C11 C10 H10A 124.2 . .
C9 C10 H10A 124.2 . .
C12 C11 C10 122(3) . .
C12 C11 H11A 119.1 . .
C10 C11 H11A 119.1 . .
C13 C12 C11 120(3) . .
C13 C12 H12A 119.8 . .
C11 C12 H12A 119.8 . .
C12 C13 N4 124(3) . .
C12 C13 C14 126(2) . .
N4 C13 C14 110(2) . .
N5 C14 N6 107(2) . .
N5 C14 C13 124(2) . .
N6 C14 C13 129(3) . .
C16 C15 N5 109(3) . .
C16 C15 H15A 125.3 . .
N5 C15 H15A 125.3 . .
C15 C16 N6 104(3) . .
C15 C16 H16A 127.9 . .
N6 C16 H16A 127.9 . .
N8 C17 C18 123(2) . .
N8 C17 H17A 118.4 . .
C18 C17 H17A 118.4 . .
C19 C18 C17 122(3) . .
C19 C18 H18A 119.1 . .
C17 C18 H18A 119.1 . .
C20 C19 C18 115(3) . .
C20 C19 H19A 122.4 . .
C18 C19 H19A 122.4 . .
C19 C20 C21 124(3) . .
C19 C20 H20A 117.9 . .
C21 C20 H20A 117.9 . .
C20 C21 N8 120(3) . .
C20 C21 C22 128(3) . .
N8 C21 C22 111.8(19) . .
N7 C22 N9 112(2) . .
N7 C22 C21 122(2) . .
N9 C22 C21 126(2) . .
C24 C23 N7 109(2) . .
C24 C23 H23A 125.4 . .
N7 C23 H23A 125.4 . .
N9 C24 C23 105(2) . .
N9 C24 H24A 127.6 . .
C23 C24 H24A 127.6 . .
C26 C25 N11 127(3) . .
C26 C25 H25A 116.6 . .
N11 C25 H25A 116.6 . .
C25 C26 C27 115(3) . .
C25 C26 H26A 122.6 . .
C27 C26 H26A 122.6 . .
C26 C27 C28 124(4) . .
C26 C27 H27A 118.1 . .
C28 C27 H27A 118.1 . .
C27 C28 C29 116(3) . .
C27 C28 H28A 122.0 . .
C29 C28 H28A 122.0 . .
N11 C29 C28 123(3) . .
N11 C29 C30 111(2) . .
C28 C29 C30 125(3) . .
N10 C30 N12 110(2) . .
N10 C30 C29 123(2) . .
N12 C30 C29 128(2) . .
N12 C31 C32 107(2) . .
N12 C31 H31A 126.5 . .
C32 C31 H31A 126.5 . .
N10 C32 C31 109(3) . .
N10 C32 H32A 125.5 . .
C31 C32 H32A 125.5 . .
N3 C7 C8 105(3) . .
N3 C7 H7A 127.3 . .
C8 C7 H7A 127.3 . .

loop_
_geom_bond_atom_site_label_1
_geom_bond_atom_site_label_2
_geom_bond_distance
_geom_bond_site_symmetry_2
Mo1 O25 1.682(16) .
Mo1 O40 1.811(14) .
Mo1 O34 1.811(14) .
Mo1 O13 1.998(17) .
Mo1 O17 2.012(13) .
Mo1 Mo6 3.168(3) .
Mo2 O20 1.687(15) .
Mo2 O2 1.956(12) .
Mo2 O12 1.973(15) .
Mo2 O19 1.986(13) .
Mo2 O9 2.036(14) .
Mo2 O10 2.465(16) .
Mo2 Mo10 2.589(3) .
Mo3 O30 1.683(15) .
Mo3 O16 1.942(16) .
Mo3 O3 1.959(14) .
Mo3 O34 2.033(15) .
Mo3 O7 2.089(15) .
Mo3 Mo11 2.583(3) .
Mo4 O38 1.664(16) .
Mo4 O6 1.946(15) .
Mo4 O1 1.964(12) .
Mo4 O35 2.046(16) .
Mo4 O27 2.115(14) .
Mo4 O14 2.462(13) .
Mo4 Mo8 2.581(3) .
Mo5 O33 1.685(15) .
Mo5 O23 1.800(13) .
Mo5 O9 1.812(13) .
Mo5 O8 2.003(12) .
Mo5 O5 2.017(14) .
Mo5 Mo9 3.151(3) .
Mo6 O39 1.703(14) .
Mo6 O28 1.809(17) .
Mo6 O22 1.829(14) .
Mo6 O17 1.968(15) .
Mo6 O13 2.008(12) .
Mo7 O26 1.681(14) .
Mo7 O11 1.944(15) .
Mo7 O4 1.956(14) .
Mo7 O18 1.986(15) .
Mo7 O22 2.008(15) .
Mo7 O24 2.492(13) .
Mo7 Mo12 2.592(3) .
Mo8 O31 1.679(16) .
Mo8 O1 1.954(14) .
Mo8 O6 1.962(13) .
Mo8 O18 2.015(15) .
Mo8 O28 2.068(17) .
Mo8 O24 2.450(14) .
Mo9 O36 1.688(16) .
Mo9 O21 1.810(14) .
Mo9 O35 1.825(15) .
Mo9 O8 1.993(14) .
Mo9 O5 2.008(12) .
Mo10 O29 1.731(17) .
Mo10 O2 1.966(13) .
Mo10 O12 1.967(12) .
Mo10 O40 2.027(14) .
Mo10 O7 2.079(14) .
Mo10 O15 2.443(14) .
Mo11 O37 1.676(14) .
Mo11 O16 1.944(16) .
Mo11 O3 1.946(14) .
Mo11 O21 2.013(15) .
Mo11 O27 2.077(15) .
Mo12 O32 1.684(15) .
Mo12 O4 1.956(14) .
Mo12 O11 1.979(15) .
Mo12 O19 1.982(14) .
Mo12 O23 2.026(14) .
Mo12 O10 2.485(13) .
Zn1 O5 1.992(14) .
Zn1 N10 2.059(19) .
Zn1 O11 2.059(15) .
Zn1 O1 2.066(13) .
Zn1 N11 2.17(2) .
Zn2 O8 2.026(14) .
Zn2 O16 2.073(15) .
Zn2 O2 2.076(13) .
Zn2 N5 2.10(2) .
Zn2 N4 2.18(2) .
Zn3 O17 2.007(15) .
Zn3 N7 2.05(2) .
Zn3 O4 2.066(14) .
Zn3 O12 2.079(14) .
Zn3 N8 2.222(19) .
Zn4 O13 2.059(16) .
Zn4 O3 2.065(15) .
Zn4 O6 2.066(14) .
Zn4 N2 2.07(2) .
Zn4 N1 2.25(2) .
P1 O14 1.554(14) .
P1 O15 1.558(14) .
P1 O10 1.562(13) .
P1 O24 1.582(13) .
N11 C25 1.36(3) .
N11 C29 1.37(3) .
N2 C6 1.33(3) .
N2 C8 1.40(2) .
N3 C7 1.37(3) .
N3 C6 1.39(4) .
N3 H3B 0.8600 .
N4 C9 1.31(3) .
N4 C13 1.34(3) .
N5 C14 1.33(3) .
N5 C15 1.40(4) .
N6 C14 1.34(3) .
N6 C16 1.38(4) .
N6 H6A 0.8600 .
N7 C22 1.29(3) .
N7 C23 1.41(3) .
N8 C17 1.32(3) .
N8 C21 1.40(4) .
N9 C22 1.33(3) .
N9 C24 1.36(3) .
N9 H9B 0.8600 .
N10 C30 1.34(3) .
N10 C32 1.36(4) .
N1 C5 1.33(3) .
N1 C1 1.36(4) .
N12 C31 1.35(2) .
N12 C30 1.37(3) .
N12 H12B 0.8600 .
C1 C2 1.39(4) .
C1 H1A 0.9300 .
C2 C3 1.27(4) .
C2 H2A 0.9300 .
C3 C4 1.44(5) .
C3 H3A 0.9300 .
C4 C5 1.40(4) .
C4 H4A 0.9300 .
C5 C6 1.42(4) .
C8 C7 1.37(3) .
C8 H8A 0.9300 .
C9 C10 1.43(3) .
C9 H9A 0.9300 .
C10 C11 1.39(2) .
C10 H10A 0.9300 .
C11 C12 1.34(2) .
C11 H11A 0.9300 .
C12 C13 1.32(4) .
C12 H12A 0.9300 .
C13 C14 1.46(4) .
C15 C16 1.34(4) .
C15 H15A 0.9300 .
C16 H16A 0.9300 .
C17 C18 1.38(4) .
C17 H17A 0.9300 .
C18 C19 1.35(3) .
C18 H18A 0.9300 .
C19 C20 1.34(3) .
C19 H19A 0.9300 .
C20 C21 1.36(2) .
C20 H20A 0.9300 .
C21 C22 1.44(4) .
C23 C24 1.37(3) .
C23 H23A 0.9300 .
C24 H24A 0.9300 .
C25 C26 1.33(2) .
C25 H25A 0.9300 .
C26 C27 1.37(3) .
C26 H26A 0.9300 .
C27 C28 1.37(3) .
C27 H27A 0.9300 .
C28 C29 1.37(3) .
C28 H28A 0.9300 .
C29 C30 1.45(4) .
C31 C32 1.37(2) .
C31 H31A 0.9300 .
C32 H32A 0.9300 .
C7 H7A 0.9300 .
